data_7211299
loop_
_publ_author_name
'He, Teng'
'Wu, Hui'
'Chen, Juner'
'Zhou, Wei'
'Wu, Guotao'
'Xiong, Zhitao'
'Zhang, Tao'
'Chen, Ping'

_publ_section_title
;
 Alkali and alkaline-earth metal borohydride hydrazinates: synthesis,
 structures and dehydrogenation.
;
_journal_issue 25
_journal_name_full 'Physical chemistry chemical physics : PCCP'
_journal_page_first 10487
_journal_page_last 10493
_journal_paper_doi 10.1039/c3cp51473k
_journal_volume 15
_journal_year 2013
_chemical_formula_sum 'B H6 Li N'
_chemical_formula_weight 37.81
_space_group_IT_number 19
_symmetry_cell_setting orthorhombic
_symmetry_space_group_name_Hall 'P 2ac 2ab'
_symmetry_space_group_name_H-M 'P 21 21 21'
_audit_creation_date 2011-07-05T14:02
_audit_creation_method 'from EXP file using GSAS2CIF'
_cell_angle_alpha 90.0
_cell_angle_beta 90.0
_cell_angle_gamma 90.0
_cell_formula_units_Z 8
_cell_length_a 7.6930(7)
_cell_length_b 11.9132(12)
_cell_length_c 6.8954(11)
_cell_measurement_temperature 298
_cell_volume 631.95(13)
_computing_structure_refinement GSAS
_diffrn_ambient_temperature 298
_diffrn_measurement_device_type Bruker_D8
_diffrn_radiation_probe x-ray
_diffrn_radiation_type 'Cu K\a'
_diffrn_radiation_wavelength 1.5406
_diffrn_radiation_wavelength_wt 1.00
_exptl_absorpt_correction_T_max 1.00000
_exptl_absorpt_correction_T_min 1.00000
_pd_calc_method 'Rietveld Refinement'
_pd_meas_2theta_range_inc 0.026
_pd_meas_2theta_range_max 79.932
_pd_meas_2theta_range_min 10.018
_pd_meas_number_of_points 2690
_pd_phase_name 2LiB1N
_pd_proc_2theta_range_inc 0.026
_pd_proc_2theta_range_max 80.09225
_pd_proc_2theta_range_min 10.17825
_pd_proc_info_datetime 2011-07-05T14:02:27
_pd_proc_ls_peak_cutoff 0.01000
_pd_proc_ls_prof_R_factor 0.0383
_pd_proc_ls_prof_wR_expected 0.0298
_pd_proc_ls_prof_wR_factor 0.0509
_pd_proc_number_of_points 2690
_refine_ls_goodness_of_fit_all 1.71
_refine_ls_matrix_type full
_refine_ls_number_parameters 31
_refine_ls_number_restraints 0
_refine_ls_R_Fsqd_factor 0.10008
_refine_ls_shift/su_max 0.02
_refine_ls_shift/su_mean 0.01
_reflns_d_resolution_high 1.201
_reflns_d_resolution_low 6.463
_reflns_limit_h_max 6
_reflns_limit_h_min 0
_reflns_limit_k_max 10
_reflns_limit_k_min 0
_reflns_limit_l_max 5
_reflns_limit_l_min 0
_reflns_number_total 494
_cod_data_source_file c3cp51473k_4.cif
_cod_data_source_block 2LIB1N_publ
_cod_depositor_comments
;
The following automatic conversions were performed:

'_geom_bond_publ_flag' value 'N' changed to 'n' according to
/home/saulius/struct/CIF-dictionaries/cif_core.dic dictionary named
'cif_core.dic' version 2.4.2 from 2011-04-26 (84
times).

'_geom_angle_publ_flag' value 'N' changed to 'n' according
to /home/saulius/struct/CIF-dictionaries/cif_core.dic dictionary
named 'cif_core.dic' version 2.4.2 from 2011-04-26 (97 times).

Automatic conversion script
Id: cif_fix_values 1891 2012-01-12 08:04:46Z andrius 
;
_cod_database_code 7211299
_gsas_exptl_extinct_corr_t_min 1.00000
_gsas_exptl_extinct_corr_t_max 1.00000

loop_
_symmetry_equiv_pos_site_id
_symmetry_equiv_pos_as_xyz
1 +x,+y,+z
2 +x+1/2,-y+1/2,-z
3 -x,+y+1/2,-z+1/2
4 -x+1/2,-y,+z+1/2

loop_
_atom_site_type_symbol
_atom_site_label
_atom_site_fract_x
_atom_site_fract_y
_atom_site_fract_z
_atom_site_occupancy
_atom_site_thermal_displace_type
_atom_site_U_iso_or_equiv
_atom_site_symmetry_multiplicity
B B1 0.3098(11) 0.7715(10) 0.5265(22) 1.0 Uiso 0.01955 4
H H1 0.3098(11) 0.7080(10) 0.6662(22) 1.0 Uiso 0.01955 4
H H2 0.2990(11) 0.7166(10) 0.3767(22) 1.0 Uiso 0.01955 4
H H3 0.1855(11) 0.8354(10) 0.5379(22) 1.0 Uiso 0.01955 4
H H4 0.4449(11) 0.8259(10) 0.5251(22) 1.0 Uiso 0.01955 4
B B2 0.4656(9) 0.3945(10) 0.5194(24) 1.0 Uiso 0.01955 4
H H5 0.3770(9) 0.3913(10) 0.6670(24) 1.0 Uiso 0.01955 4
H H6 0.3711(9) 0.4075(10) 0.3782(24) 1.0 Uiso 0.01955 4
H H7 0.5682(9) 0.4728(10) 0.5300(24) 1.0 Uiso 0.01955 4
H H8 0.5460(9) 0.3062(10) 0.5026(24) 1.0 Uiso 0.01955 4
N N1 0.4954(8) 0.0957(8) 0.5963(12) 1.0 Uiso 0.02995 4
N N2 0.4298(6) 0.0954(8) 0.3977(12) 1.0 Uiso 0.02995 4
H H11 0.6290(7) 0.1011(13) 0.5906(16) 1.0 Uiso 0.02995 4
H H12 0.4658(20) 0.0193(13) 0.6580(23) 1.0 Uiso 0.02995 4
H H13 0.2963(6) 0.0900(13) 0.4034(18) 1.0 Uiso 0.02995 4
H H14 0.4859(16) 0.0289(14) 0.3256(21) 1.0 Uiso 0.02995 4
Li Li1 0.3944(27) 0.2280(24) 0.7715(31) 1.0 Uiso 0.03909 4
Li Li2 0.4774(32) 0.2475(20) 0.2434(35) 1.0 Uiso 0.03909 4

loop_
_atom_type_symbol
_atom_type_number_in_cell
_atom_type_scat_dispersion_real
_atom_type_scat_dispersion_imag
_atom_type_scat_Cromer_Mann_a1
_atom_type_scat_Cromer_Mann_a2
_atom_type_scat_Cromer_Mann_a3
_atom_type_scat_Cromer_Mann_a4
_atom_type_scat_Cromer_Mann_b1
_atom_type_scat_Cromer_Mann_b2
_atom_type_scat_Cromer_Mann_b3
_atom_type_scat_Cromer_Mann_b4
_atom_type_scat_Cromer_Mann_c
_atom_type_scat_source
B 8.0 0.000 0.000 2.05450 23.2185 1.33260 1.02100 1.09790 60.3498 0.70680 0.14030 -0.1932 International_Tables_Vol_C
H 48.0 0.000 0.000 0.49300 10.5109 0.32291 26.1257 0.14019 3.14236 0.04081 57.7997 0.00304 International_Tables_Vol_C
N 8.0 0.000 0.000 12.2126 0.00570 3.13220 9.89330 2.01250 28.9975 1.16630 0.58260 -11.529 International_Tables_Vol_C
Li 8.0 0.000 0.000 1.12820 3.95460 0.75080 1.05240 0.61750 85.3905 0.46530 168.261 0.03770 International_Tables_Vol_C

loop_
_geom_angle_atom_site_label_1
_geom_angle_atom_site_label_2
_geom_angle_atom_site_label_3
_geom_angle
_geom_angle_site_symmetry_1
_geom_angle_site_symmetry_3
_geom_angle_publ_flag
H1 B1 H2 109.5 1_555 1_555 n
H1 B1 H3 109.5 1_555 1_555 n
H1 B1 H4 109.5 1_555 1_555 n
H1 B1 Li1 126.0(6) 1_555 4_564 n
H1 B1 Li2 121.1(8) 1_555 3_655 n
H2 B1 H3 109.5 1_555 1_555 n
H2 B1 H4 109.5 1_555 1_555 n
H2 B1 Li1 47.8(8) 1_555 4_564 n
H2 B1 Li2 49.8(4) 1_555 3_655 n
H3 B1 H4 109.5 1_555 1_555 n
H3 B1 Li1 61.7(8) 1_555 4_564 n
H3 B1 Li2 129.1(8) 1_555 3_655 n
H4 B1 Li1 123.9(5) 1_555 4_564 n
H4 B1 Li2 59.9(4) 1_555 3_655 n
Li1 B1 Li2 83.2(7) 4_564 3_655 n
B1 H1 Li1 94.7(4) 1_555 3_656 n
B1 H1 Li2 92.3(8) 1_555 4_565 n
Li1 H1 Li2 149.4(10) 3_656 4_565 n
B1 H2 Li1 101.7(12) 1_555 4_564 n
B1 H2 Li2 101.4(4) 1_555 3_655 n
Li1 H2 Li2 119.7(13) 4_564 3_655 n
B1 H3 Li1 87.0(6) 1_555 4_564 n
B1 H3 Li2 102.3(7) 1_555 4_565 n
Li1 H3 Li2 104.2(8) 4_564 4_565 n
B1 H4 Li1 101.0(5) 1_555 3_656 n
B1 H4 Li2 90.7(6) 1_555 3_655 n
Li1 H4 Li2 99.3(7) 3_656 3_655 n
H5 B2 H6 109.5 1_555 1_555 n
H5 B2 H7 109.5 1_555 1_555 n
H5 B2 H8 109.5 1_555 1_555 n
H6 B2 H7 109.5 1_555 1_555 n
H6 B2 H8 109.5 1_555 1_555 n
H7 B2 H8 109.5 1_555 1_555 n
B2 H5 Li1 106.3(6) 1_555 1_555 n
B2 H6 Li2 90.3(6) 1_555 1_555 n
B2 H8 Li2 104.6(8) 1_555 1_555 n
N2 N1 H11 108 1_555 1_555 n
N2 N1 H12 108 1_555 1_555 n
N2 N1 Li1 114 1_555 1_555 n
H11 N1 H12 106.9(14) 1_555 1_555 n
H11 N1 Li1 109.9(12) 1_555 1_555 n
H12 N1 Li1 109.7(11) 1_555 1_555 n
N1 N2 H13 108 1_555 1_555 n
N1 N2 H14 108 1_555 1_555 n
N1 N2 Li2 114 1_555 1_555 n
H13 N2 H14 112.9(13) 1_555 1_555 n
H13 N2 Li2 104.0(12) 1_555 1_555 n
H14 N2 Li2 110.1(12) 1_555 1_555 n
B1 Li1 H1 120.9(12) 4_565 3_646 n
B1 Li1 H2 30.6(4) 4_565 4_565 n
B1 Li1 H3 31.26(33) 4_565 4_565 n
B1 Li1 H4 84.1(5) 4_565 3_646 n
B1 Li1 H5 102.3(7) 4_565 1_555 n
B1 Li1 N1 131.8(15) 4_565 1_555 n
H1 Li1 H2 141.2(7) 3_646 4_565 n
H1 Li1 H3 95.1(11) 3_646 4_565 n
H1 Li1 H4 52.3(4) 3_646 3_646 n
H1 Li1 H5 102.9(12) 3_646 1_555 n
H1 Li1 N1 70.9(6) 3_646 1_555 n
H2 Li1 H3 61.8(8) 4_565 4_565 n
H2 Li1 H4 90.8(4) 4_565 3_646 n
H2 Li1 H5 75.0(9) 4_565 1_555 n
H2 Li1 N1 143.9(13) 4_565 1_555 n
H3 Li1 H4 78.2(8) 4_565 3_646 n
H3 Li1 H5 128.9(6) 4_565 1_555 n
H3 Li1 N1 109.8(15) 4_565 1_555 n
H4 Li1 H5 76.2(10) 3_646 1_555 n
H4 Li1 N1 123.2(8) 3_646 1_555 n
H5 Li1 N1 121.2(12) 1_555 1_555 n
B1 Li2 H1 115.2(6) 3_645 4_564 n
B1 Li2 H2 28.77(35) 3_645 3_645 n
B1 Li2 H3 86.7(10) 3_645 4_564 n
B1 Li2 H4 29.40(34) 3_645 3_645 n
B1 Li2 H6 116.4(7) 3_645 1_555 n
B1 Li2 H8 117.1(10) 3_645 1_555 n
B1 Li2 N2 125.6(14) 3_645 1_555 n
H1 Li2 H2 141.6(11) 4_564 3_645 n
H1 Li2 H3 53.0(5) 4_564 4_564 n
H1 Li2 H4 88.2(5) 4_564 3_645 n
H1 Li2 H6 64.0(9) 4_564 1_555 n
H1 Li2 H8 112.1(15) 4_564 1_555 n
H1 Li2 N2 98.3(8) 4_564 1_555 n
H2 Li2 H3 98.6(14) 3_645 4_564 n
H2 Li2 H4 58.1(7) 3_645 3_645 n
H2 Li2 H6 130.7(11) 3_645 1_555 n
H2 Li2 H8 102.4(11) 3_645 1_555 n
H2 Li2 N2 101.7(11) 3_645 1_555 n
H3 Li2 H4 78.1(9) 4_564 3_645 n
H3 Li2 H6 116.7(10) 4_564 1_555 n
H3 Li2 H8 156.1(12) 4_564 1_555 n
H3 Li2 N2 80.6(8) 4_564 1_555 n
H4 Li2 H6 95.0(8) 3_645 1_555 n
H4 Li2 H8 123.0(11) 3_645 1_555 n
H4 Li2 N2 147.5(17) 3_645 1_555 n
H6 Li2 H8 55.5(9) 1_555 1_555 n
H6 Li2 N2 116.5(12) 1_555 1_555 n
H8 Li2 N2 83.8(11) 1_555 1_555 n

loop_
_geom_bond_atom_site_label_1
_geom_bond_atom_site_label_2
_geom_bond_distance
_geom_bond_site_symmetry_2
_geom_bond_publ_flag
B1 H1 1.225 1_555 n
B1 H2 1.225 1_555 n
B1 H3 1.225 1_555 n
B1 H4 1.225 1_555 n
B1 Li1 2.718(19) 3_656 n
B1 Li1 2.358(22) 4_564 n
B1 Li2 2.495(26) 3_655 n
B1 Li2 2.678(21) 4_565 n
H1 B1 1.225 1_555 n
H1 Li1 2.328(18) 3_656 n
H1 Li2 2.333(21) 4_565 n
H2 B1 1.225 1_555 n
H2 Li1 1.782(14) 4_564 n
H2 Li2 1.944(26) 3_655 n
H3 B1 1.225 1_555 n
H3 Li1 2.079(32) 4_564 n
H3 Li2 2.135(26) 4_565 n
H4 B1 1.225 1_555 n
H4 Li1 2.204(17) 3_656 n
H4 Li2 2.158(20) 3_655 n
B2 H5 1.225 1_555 n
B2 H6 1.225 1_555 n
B2 H7 1.225 1_555 n
B2 H8 1.225 1_555 n
B2 Li1 2.69(4) 1_555 n
B2 Li2 2.587(35) 1_555 n
H5 B2 1.225 1_555 n
H5 Li1 2.08(4) 1_555 n
H6 B2 1.225 1_555 n
H6 H11 1.878(10) 2_456 n
H6 Li2 2.273(34) 1_555 n
H7 B2 1.225 1_555 n
H8 B2 1.225 1_555 n
H8 Li1 2.380(34) 1_555 n
H8 Li2 1.990(31) 1_555 n
N1 N2 1.460(11) 1_555 n
N1 H11 1.03 1_555 n
N1 H12 1.03 1_555 n
N1 Li1 2.133 1_555 n
N2 N1 1.460(11) 1_555 n
N2 H13 1.03 1_555 n
N2 H14 1.03 1_555 n
N2 Li2 2.133 1_555 n
H11 H6 1.878(10) 2_556 n
H11 N1 1.03 1_555 n
H11 H12 1.655(19) 1_555 n
H11 Li1 2.67(3) 1_555 n
H12 N1 1.03 1_555 n
H12 H11 1.655(19) 1_555 n
H12 Li1 2.67(3) 1_555 n
H13 N2 1.03 1_555 n
H13 H14 1.715(16) 1_555 n
H13 Li2 2.59(3) 1_555 n
H14 N2 1.03 1_555 n
H14 H13 1.715(16) 1_555 n
H14 Li2 2.67(3) 1_555 n
Li1 B1 2.718(19) 3_646 n
Li1 B1 2.358(22) 4_565 n
Li1 H1 2.328(18) 3_646 n
Li1 H2 1.782(14) 4_565 n
Li1 H3 2.079(32) 4_565 n
Li1 H4 2.204(17) 3_646 n
Li1 B2 2.69(4) 1_555 n
Li1 H5 2.08(4) 1_555 n
Li1 H8 2.380(34) 1_555 n
Li1 N1 2.133 1_555 n
Li1 H11 2.67(3) 1_555 n
Li1 H12 2.67(3) 1_555 n
Li1 Li2 3.324(10) 1_556 n
Li1 Li2 3.223(25) 2_456 n
Li2 B1 2.495(26) 3_645 n
Li2 B1 2.678(21) 4_564 n
Li2 H1 2.333(21) 4_564 n
Li2 H2 1.944(26) 3_645 n
Li2 H3 2.135(26) 4_564 n
Li2 H4 2.158(20) 3_645 n
Li2 B2 2.587(35) 1_555 n
Li2 H6 2.273(34) 1_555 n
Li2 H8 1.990(31) 1_555 n
Li2 N2 2.133 1_555 n
Li2 H13 2.59(3) 1_555 n
Li2 H14 2.67(3) 1_555 n
Li2 Li1 3.324(10) 1_554 n
Li2 Li1 3.223(25) 2_556 n
